data_4083277
loop_
_publ_author_name
'Macha, Bret B.'
'Boudreau, Jos\'ee'
'Maron, Laurent'
'Maris, Thierry'
'Fontaine, Fr\'ed\'eric-Georges'

_publ_section_title
;
 Coordination of a Di-tert-butylphosphidoboratabenzene Ligand to
 Electronically Unsaturated Group 10 Transition Metals
;
_journal_issue 17
_journal_name_full Organometallics
_journal_page_first 6428
_journal_paper_doi 10.1021/om300668u
_journal_volume 31
_journal_year 2012
_chemical_compound_source 'Synthesized by the authors. See text'
_chemical_formula_moiety 'C26 H46 B2 P2 Pt'
_chemical_formula_sum 'C26 H46 B2 P2 Pt'
_chemical_formula_weight 637.28
_chemical_name_systematic
; 
 ? 
;
_space_group_IT_number 2
_symmetry_cell_setting triclinic
_symmetry_space_group_name_Hall '-P 1'
_symmetry_space_group_name_H-M 'P -1'
_atom_sites_solution_hydrogens geom
_atom_sites_solution_primary direct
_atom_sites_solution_secondary difmap
_audit_creation_method SHELXL-97
_cell_angle_alpha 77.0532(14)
_cell_angle_beta 83.1099(13)
_cell_angle_gamma 77.0269(12)
_cell_formula_units_Z 3
_cell_length_a 9.3833(3)
_cell_length_b 10.6385(4)
_cell_length_c 21.9552(8)
_cell_measurement_reflns_used 27955
_cell_measurement_temperature 150
_cell_measurement_theta_max 69.76
_cell_measurement_theta_min 4.14
_cell_volume 2075.82(13)
_computing_cell_refinement 'SAINT V7.68A(Bruker AXS, 2009)'
_computing_data_collection 'APEX2  (Bruker AXS, 2009)'
_computing_data_reduction 'SAINT V7.68A(Bruker AXS, 2009)'
_computing_molecular_graphics 'SHELXTL v6.12 (Bruker AXS, 2001)'
_computing_publication_material 'UdMX (Maris, 2004)'
_computing_structure_refinement 'SHELXL97 (Sheldrick, 2008)'
_computing_structure_solution 'SHELXS97 (Sheldrick, 2008)'
_diffrn_ambient_temperature 150
_diffrn_detector_area_resol_mean 8.3
_diffrn_measured_fraction_theta_full 0.969
_diffrn_measured_fraction_theta_max 0.969
_diffrn_measurement_device_type 'Bruker Microstar'
_diffrn_measurement_method \w
_diffrn_radiation_monochromator 'Helios optics'
_diffrn_radiation_source 'Rotating Anode'
_diffrn_radiation_type CuK\a
_diffrn_radiation_wavelength 1.54178
_diffrn_reflns_av_R_equivalents 0.043
_diffrn_reflns_av_sigmaI/netI 0.0355
_diffrn_reflns_limit_h_max 11
_diffrn_reflns_limit_h_min -11
_diffrn_reflns_limit_k_max 12
_diffrn_reflns_limit_k_min -12
_diffrn_reflns_limit_l_max 26
_diffrn_reflns_limit_l_min -22
_diffrn_reflns_number 30464
_diffrn_reflns_theta_full 69.98
_diffrn_reflns_theta_max 69.98
_diffrn_reflns_theta_min 2.07
_exptl_absorpt_coefficient_mu 10.638
_exptl_absorpt_correction_T_max 0.5282
_exptl_absorpt_correction_T_min 0.3733
_exptl_absorpt_correction_type multi-scan
_exptl_absorpt_process_details 'Sadabs (Sheldrick, 2008)'
_exptl_crystal_colour brown
_exptl_crystal_density_diffrn 1.529
_exptl_crystal_density_method 'not measured'
_exptl_crystal_description block
_exptl_crystal_F_000 960
_exptl_crystal_size_max 0.08
_exptl_crystal_size_mid 0.08
_exptl_crystal_size_min 0.06
_refine_diff_density_max 2.255
_refine_diff_density_min -0.948
_refine_diff_density_rms 0.126
_refine_ls_extinction_method none
_refine_ls_goodness_of_fit_ref 1.042
_refine_ls_hydrogen_treatment constr
_refine_ls_matrix_type full
_refine_ls_number_parameters 439
_refine_ls_number_reflns 7632
_refine_ls_number_restraints 0
_refine_ls_restrained_S_all 1.042
_refine_ls_R_factor_all 0.0284
_refine_ls_R_factor_gt 0.0284
_refine_ls_shift/su_max 0.002
_refine_ls_shift/su_mean 0.000
_refine_ls_structure_factor_coef Fsqd
_refine_ls_weighting_details 'calc w=1/[\s^2^(Fo^2^)+(0.0390P)^2^+4.0508P] where P=(Fo^2^+2Fc^2^)/3'
_refine_ls_weighting_scheme calc
_refine_ls_wR_factor_gt 0.0747
_refine_ls_wR_factor_ref 0.0748
_reflns_number_gt 7621
_reflns_number_total 7632
_reflns_threshold_expression I>2\s(I)
_cod_data_source_file om300668u_si_005.cif
_cod_data_source_block fred24
_cod_depositor_comments
;
The following automatic conversions were performed:

'_symmetry_cell_setting' value 'Triclinic' changed to 'triclinic'
according to
/usr/data/users/saulius/automatic-downloads/retrospective/ACS/lib/dictionaries/cif_core.dic
dictionary named 'cif_core.dic' version 2.4.2 from 2011-04-26.

Automatic conversion script
Id: cif_fix_values 2281 2013-09-26 08:29:07Z andrius 
;
_cod_original_sg_symbol_H-M P-1
_cod_database_code 4083277

loop_
_symmetry_equiv_pos_as_xyz
'x, y, z'
'-x, -y, -z'

loop_
_atom_site_label
_atom_site_type_symbol
_atom_site_fract_x
_atom_site_fract_y
_atom_site_fract_z
_atom_site_U_iso_or_equiv
_atom_site_adp_type
_atom_site_occupancy
_atom_site_symmetry_multiplicity
_atom_site_calc_flag
_atom_site_refinement_flags
Pt1 Pt 0.907018(13) 0.926180(12) 0.317625(5) 0.01684(6) Uani 1 1 d .
P1 P 0.67707(9) 1.06554(8) 0.31715(4) 0.01730(16) Uani 1 1 d .
C1 C 0.6254(4) 1.1688(3) 0.37807(16) 0.0237(7) Uani 1 1 d .
C2 C 0.7313(4) 1.1076(4) 0.43026(17) 0.0284(8) Uani 1 1 d .
H2A H 0.8320 1.1117 0.4132 0.043 Uiso 1 1 calc R
H2B H 0.7241 1.0155 0.4466 0.043 Uiso 1 1 calc R
H2C H 0.7053 1.1568 0.4642 0.043 Uiso 1 1 calc R
C3 C 0.6428(4) 1.3114(4) 0.35260(19) 0.0315(8) Uani 1 1 d .
H3A H 0.6226 1.3597 0.3868 0.047 Uiso 1 1 calc R
H3B H 0.5738 1.3537 0.3203 0.047 Uiso 1 1 calc R
H3C H 0.7433 1.3119 0.3343 0.047 Uiso 1 1 calc R
C4 C 0.4664(4) 1.1695(4) 0.40534(17) 0.0289(8) Uani 1 1 d .
H4A H 0.4450 1.2176 0.4397 0.043 Uiso 1 1 calc R
H4B H 0.4537 1.0787 0.4212 0.043 Uiso 1 1 calc R
H4C H 0.3991 1.2128 0.3725 0.043 Uiso 1 1 calc R
C5 C 0.5997(4) 1.1496(3) 0.23974(15) 0.0247(7) Uani 1 1 d .
C6 C 0.6833(5) 1.2562(4) 0.20481(18) 0.0368(9) Uani 1 1 d .
H6A H 0.7873 1.2163 0.1984 0.055 Uiso 1 1 calc R
H6B H 0.6730 1.3240 0.2296 0.055 Uiso 1 1 calc R
H6C H 0.6431 1.2962 0.1641 0.055 Uiso 1 1 calc R
C7 C 0.4357(4) 1.2096(4) 0.24801(19) 0.0354(9) Uani 1 1 d .
H7A H 0.3957 1.2412 0.2068 0.053 Uiso 1 1 calc R
H7B H 0.4223 1.2835 0.2694 0.053 Uiso 1 1 calc R
H7C H 0.3844 1.1425 0.2731 0.053 Uiso 1 1 calc R
C8 C 0.6179(5) 1.0460(4) 0.19990(18) 0.0362(9) Uani 1 1 d .
H8A H 0.5642 0.9774 0.2211 0.054 Uiso 1 1 calc R
H8B H 0.7221 1.0065 0.1939 0.054 Uiso 1 1 calc R
H8C H 0.5790 1.0875 0.1591 0.054 Uiso 1 1 calc R
B1 B 1.1376(4) 0.9639(4) 0.33541(19) 0.0235(8) Uani 1 1 d .
C9 C 1.0633(4) 1.0655(3) 0.28172(17) 0.0238(7) Uani 1 1 d .
H9 H 1.0407 1.0400 0.2458 0.029 Uiso 1 1 calc R
C10 C 1.0286(4) 1.2017(4) 0.2875(2) 0.0324(8) Uani 1 1 d .
H10 H 0.9871 1.2668 0.2536 0.039 Uiso 1 1 calc R
C11 C 1.0532(4) 1.2403(4) 0.3396(2) 0.0374(9) Uani 1 1 d .
H11 H 1.0274 1.3311 0.3413 0.045 Uiso 1 1 calc R
C12 C 1.1165(4) 1.1482(4) 0.3918(2) 0.0364(9) Uani 1 1 d .
H12 H 1.1304 1.1796 0.4275 0.044 Uiso 1 1 calc R
C13 C 1.1579(4) 1.0163(4) 0.39255(18) 0.0298(8) Uani 1 1 d .
H13 H 1.1991 0.9574 0.4283 0.036 Uiso 1 1 calc R
B2 B 0.6685(4) 0.8845(4) 0.34896(18) 0.0211(7) Uani 1 1 d .
C14 C 0.7577(4) 0.7913(3) 0.30792(16) 0.0221(7) Uani 1 1 d .
H14 H 0.7919 0.8235 0.2661 0.027 Uiso 1 1 calc R
C15 C 0.7877(4) 0.6529(3) 0.33541(18) 0.0267(7) Uani 1 1 d .
H15 H 0.8399 0.5928 0.3104 0.032 Uiso 1 1 calc R
C16 C 0.7443(4) 0.6047(3) 0.39570(18) 0.0282(7) Uani 1 1 d .
H16 H 0.7681 0.5124 0.4116 0.034 Uiso 1 1 calc R
C17 C 0.6646(4) 0.6879(3) 0.43564(17) 0.0267(7) Uani 1 1 d .
H17 H 0.6368 0.6495 0.4775 0.032 Uiso 1 1 calc R
C18 C 0.6263(4) 0.8215(3) 0.41610(16) 0.0243(7) Uani 1 1 d .
H18 H 0.5738 0.8747 0.4442 0.029 Uiso 1 1 calc R
P2 P 1.13559(9) 0.78674(8) 0.33206(4) 0.01935(16) Uani 1 1 d .
C19 C 1.2388(4) 0.7173(4) 0.26426(17) 0.0284(7) Uani 1 1 d .
C20 C 1.2314(5) 0.8296(4) 0.20623(17) 0.0352(9) Uani 1 1 d .
H20A H 1.2825 0.7951 0.1699 0.053 Uiso 1 1 calc R
H20B H 1.2784 0.8978 0.2137 0.053 Uiso 1 1 calc R
H20C H 1.1286 0.8678 0.1980 0.053 Uiso 1 1 calc R
C21 C 1.4000(4) 0.6616(4) 0.2762(2) 0.0404(10) Uani 1 1 d .
H21A H 1.4076 0.5868 0.3119 0.061 Uiso 1 1 calc R
H21B H 1.4436 0.7301 0.2855 0.061 Uiso 1 1 calc R
H21C H 1.4523 0.6321 0.2388 0.061 Uiso 1 1 calc R
C22 C 1.1674(5) 0.6118(4) 0.24929(19) 0.0362(9) Uani 1 1 d .
H22A H 1.0630 0.6480 0.2437 0.054 Uiso 1 1 calc R
H22B H 1.1779 0.5349 0.2840 0.054 Uiso 1 1 calc R
H22C H 1.2158 0.5852 0.2107 0.054 Uiso 1 1 calc R
C23 C 1.1648(4) 0.6679(3) 0.40872(16) 0.0253(7) Uani 1 1 d .
C24 C 1.3140(4) 0.6649(4) 0.43173(18) 0.0314(8) Uani 1 1 d .
H24A H 1.3221 0.6108 0.4741 0.047 Uiso 1 1 calc R
H24B H 1.3224 0.7548 0.4323 0.047 Uiso 1 1 calc R
H24C H 1.3927 0.6273 0.4034 0.047 Uiso 1 1 calc R
C25 C 1.1510(4) 0.5279(3) 0.40725(18) 0.0308(8) Uani 1 1 d .
H25A H 1.2320 0.4891 0.3802 0.046 Uiso 1 1 calc R
H25B H 1.0575 0.5308 0.3908 0.046 Uiso 1 1 calc R
H25C H 1.1547 0.4741 0.4498 0.046 Uiso 1 1 calc R
C26 C 1.0427(4) 0.7219(4) 0.45609(16) 0.0292(8) Uani 1 1 d .
H26A H 1.0561 0.6661 0.4979 0.044 Uiso 1 1 calc R
H26B H 0.9465 0.7216 0.4430 0.044 Uiso 1 1 calc R
H26C H 1.0484 0.8122 0.4573 0.044 Uiso 1 1 calc R
Pt2 Pt 0.0000 0.5000 0.0000 0.01801(7) Uani 1 2 d S
B3 B 0.2609(4) 0.4587(4) 0.00073(18) 0.0239(8) Uani 1 1 d .
C27 C 0.3359(4) 0.4561(4) 0.05939(17) 0.0302(8) Uani 1 1 d .
H27 H 0.3698 0.3753 0.0872 0.036 Uiso 1 1 calc R
C28 C 0.3531(4) 0.5728(4) 0.07081(19) 0.0361(9) Uani 1 1 d .
H28 H 0.4022 0.5711 0.1065 0.043 Uiso 1 1 calc R
C29 C 0.3008(4) 0.6957(4) 0.0319(2) 0.0362(9) Uani 1 1 d .
H29 H 0.3168 0.7735 0.0420 0.043 Uiso 1 1 calc R
C30 C 0.2284(4) 0.7061(4) -0.01963(19) 0.0313(8) Uani 1 1 d .
H30 H 0.1960 0.7911 -0.0444 0.038 Uiso 1 1 calc R
C31 C 0.1990(4) 0.5934(3) -0.03809(16) 0.0237(7) Uani 1 1 d .
H31 H 0.1435 0.6027 -0.0729 0.028 Uiso 1 1 calc R
P3 P 0.18053(9) 0.32121(8) -0.01621(4) 0.01999(17) Uani 1 1 d .
C32 C 0.2112(4) 0.1679(3) 0.04670(17) 0.0278(7) Uani 1 1 d .
C33 C 0.1378(5) 0.2076(4) 0.10815(17) 0.0328(8) Uani 1 1 d .
H33A H 0.1711 0.1373 0.1438 0.049 Uiso 1 1 calc R
H33B H 0.0310 0.2215 0.1077 0.049 Uiso 1 1 calc R
H33C H 0.1645 0.2892 0.1121 0.049 Uiso 1 1 calc R
C34 C 0.1444(5) 0.0589(4) 0.0346(2) 0.0367(9) Uani 1 1 d .
H34A H 0.1965 0.0270 -0.0022 0.055 Uiso 1 1 calc R
H34B H 0.0407 0.0932 0.0270 0.055 Uiso 1 1 calc R
H34C H 0.1529 -0.0139 0.0712 0.055 Uiso 1 1 calc R
C35 C 0.3761(4) 0.1164(4) 0.05364(19) 0.0355(9) Uani 1 1 d .
H35A H 0.4198 0.1868 0.0608 0.053 Uiso 1 1 calc R
H35B H 0.4228 0.0879 0.0153 0.053 Uiso 1 1 calc R
H35C H 0.3910 0.0417 0.0892 0.053 Uiso 1 1 calc R
C36 C 0.2079(4) 0.2874(4) -0.09767(16) 0.0269(8) Uani 1 1 d .
C37 C 0.0818(4) 0.2300(4) -0.11095(18) 0.0349(9) Uani 1 1 d .
H37A H -0.0119 0.2874 -0.1016 0.052 Uiso 1 1 calc R
H37B H 0.0859 0.1420 -0.0846 0.052 Uiso 1 1 calc R
H37C H 0.0909 0.2239 -0.1552 0.052 Uiso 1 1 calc R
C38 C 0.3551(4) 0.1945(4) -0.10709(19) 0.0357(9) Uani 1 1 d .
H38A H 0.3733 0.1878 -0.1513 0.054 Uiso 1 1 calc R
H38B H 0.3528 0.1070 -0.0811 0.054 Uiso 1 1 calc R
H38C H 0.4336 0.2290 -0.0950 0.054 Uiso 1 1 calc R
C39 C 0.2082(5) 0.4179(4) -0.14436(17) 0.0379(9) Uani 1 1 d .
H39A H 0.2893 0.4557 -0.1372 0.057 Uiso 1 1 calc R
H39B H 0.1151 0.4793 -0.1386 0.057 Uiso 1 1 calc R
H39C H 0.2204 0.4023 -0.1872 0.057 Uiso 1 1 calc R

loop_
_atom_site_aniso_label
_atom_site_aniso_U_11
_atom_site_aniso_U_22
_atom_site_aniso_U_33
_atom_site_aniso_U_23
_atom_site_aniso_U_13
_atom_site_aniso_U_12
Pt1 0.01915(9) 0.01554(9) 0.01626(9) -0.00599(6) 0.00039(5) -0.00257(6)
P1 0.0197(4) 0.0166(4) 0.0163(4) -0.0070(3) -0.0005(3) -0.0020(3)
C1 0.0251(17) 0.0268(17) 0.0228(16) -0.0124(14) -0.0003(13) -0.0065(14)
C2 0.0324(19) 0.033(2) 0.0248(18) -0.0153(15) -0.0061(15) -0.0064(15)
C3 0.034(2) 0.0235(18) 0.039(2) -0.0152(16) 0.0010(16) -0.0041(15)
C4 0.0255(18) 0.0337(19) 0.0282(18) -0.0153(15) 0.0039(14) -0.0014(15)
C5 0.0351(19) 0.0235(17) 0.0156(15) -0.0048(13) -0.0063(13) -0.0031(14)
C6 0.046(2) 0.034(2) 0.0259(19) 0.0029(16) -0.0019(17) -0.0079(18)
C7 0.031(2) 0.039(2) 0.031(2) -0.0055(16) -0.0109(16) 0.0039(16)
C8 0.052(2) 0.033(2) 0.0236(18) -0.0105(16) -0.0125(17) 0.0015(18)
B1 0.0173(17) 0.0258(19) 0.029(2) -0.0073(16) 0.0027(14) -0.0082(15)
C9 0.0218(16) 0.0215(17) 0.0288(18) -0.0053(14) 0.0056(13) -0.0095(13)
C10 0.0262(18) 0.0211(18) 0.048(2) -0.0040(16) 0.0044(16) -0.0081(14)
C11 0.0285(19) 0.027(2) 0.063(3) -0.0211(18) 0.0059(18) -0.0105(15)
C12 0.0280(19) 0.041(2) 0.051(2) -0.0278(19) 0.0044(17) -0.0163(17)
C13 0.0254(18) 0.035(2) 0.0338(19) -0.0114(16) -0.0005(15) -0.0114(15)
B2 0.0155(17) 0.0221(19) 0.0275(19) -0.0093(15) -0.0022(14) -0.0032(14)
C14 0.0242(16) 0.0217(16) 0.0240(16) -0.0080(13) -0.0041(13) -0.0075(13)
C15 0.0281(18) 0.0194(16) 0.037(2) -0.0143(15) -0.0071(15) -0.0029(14)
C16 0.0274(18) 0.0190(16) 0.039(2) -0.0024(14) -0.0078(15) -0.0063(14)
C17 0.0249(17) 0.0258(18) 0.0288(18) 0.0009(14) -0.0014(14) -0.0103(14)
C18 0.0217(16) 0.0265(17) 0.0260(17) -0.0056(14) 0.0007(13) -0.0084(13)
P2 0.0186(4) 0.0181(4) 0.0200(4) -0.0048(3) 0.0009(3) -0.0014(3)
C19 0.0290(18) 0.0256(18) 0.0275(18) -0.0080(14) 0.0035(14) 0.0004(14)
C20 0.041(2) 0.034(2) 0.0242(18) -0.0057(15) 0.0087(16) 0.0001(17)
C21 0.030(2) 0.041(2) 0.040(2) -0.0069(18) 0.0058(17) 0.0068(17)
C22 0.050(2) 0.0284(19) 0.0301(19) -0.0148(16) 0.0052(17) -0.0041(17)
C23 0.0242(17) 0.0255(18) 0.0273(18) -0.0054(14) -0.0038(14) -0.0065(14)
C24 0.0274(18) 0.036(2) 0.0293(19) -0.0017(15) -0.0074(15) -0.0058(15)
C25 0.035(2) 0.0208(17) 0.035(2) 0.0037(15) -0.0076(15) -0.0082(15)
C26 0.0309(19) 0.037(2) 0.0200(16) -0.0032(14) -0.0019(14) -0.0100(16)
Pt2 0.02311(11) 0.01427(11) 0.01594(11) -0.00678(7) 0.00195(7) -0.00045(8)
B3 0.0246(19) 0.026(2) 0.0230(18) -0.0136(16) 0.0044(15) -0.0034(15)
C27 0.0332(19) 0.0319(19) 0.0275(18) -0.0130(15) -0.0014(15) -0.0041(15)
C28 0.034(2) 0.045(2) 0.038(2) -0.0226(18) -0.0018(17) -0.0104(17)
C29 0.034(2) 0.034(2) 0.048(2) -0.0252(18) 0.0078(17) -0.0126(16)
C30 0.0307(19) 0.0215(17) 0.042(2) -0.0112(15) 0.0072(16) -0.0067(15)
C31 0.0264(18) 0.0218(17) 0.0233(17) -0.0071(14) 0.0068(13) -0.0078(14)
P3 0.0253(4) 0.0162(4) 0.0174(4) -0.0083(3) 0.0011(3) 0.0015(3)
C32 0.036(2) 0.0193(16) 0.0250(17) -0.0049(13) -0.0033(14) 0.0012(14)
C33 0.044(2) 0.0278(19) 0.0211(17) -0.0012(14) 0.0017(15) -0.0021(16)
C34 0.050(2) 0.0192(18) 0.039(2) -0.0046(15) -0.0046(18) -0.0044(16)
C35 0.039(2) 0.031(2) 0.032(2) -0.0083(16) -0.0063(16) 0.0070(16)
C36 0.0317(19) 0.0289(19) 0.0223(17) -0.0123(14) -0.0003(14) -0.0044(15)
C37 0.035(2) 0.045(2) 0.0298(19) -0.0182(17) -0.0049(16) -0.0085(17)
C38 0.033(2) 0.042(2) 0.035(2) -0.0254(18) 0.0055(16) -0.0022(17)
C39 0.058(3) 0.036(2) 0.0191(17) -0.0092(15) 0.0031(17) -0.0075(19)

loop_
_atom_type_symbol
_atom_type_description
_atom_type_scat_dispersion_real
_atom_type_scat_dispersion_imag
_atom_type_scat_source
C C 0.0181 0.0091 'International Tables Vol C Tables 4.2.6.8 and 6.1.1.4'
H H 0.0000 0.0000 'International Tables Vol C Tables 4.2.6.8 and 6.1.1.4'
B B 0.0090 0.0039 'International Tables Vol C Tables 4.2.6.8 and 6.1.1.4'
P P 0.2955 0.4335 'International Tables Vol C Tables 4.2.6.8 and 6.1.1.4'
Pt Pt -4.5932 6.9264 'International Tables Vol C Tables 4.2.6.8 and 6.1.1.4'

loop_
_geom_angle_atom_site_label_1
_geom_angle_atom_site_label_2
_geom_angle_atom_site_label_3
_geom_angle_site_symmetry_1
_geom_angle_site_symmetry_3
_geom_angle
_geom_angle_publ_flag
C9 PT1 C14 . . 154.91(13) y
C9 PT1 P1 . . 103.72(9) y
C14 PT1 P1 . . 77.84(9) y
C9 PT1 P2 . . 77.51(9) y
C14 PT1 P2 . . 104.27(9) y
P1 PT1 P2 . . 172.48(3) y
C9 PT1 B2 . . 151.68(13) y
C14 PT1 B2 . . 38.41(12) y
P1 PT1 B2 . . 48.02(10) y
P2 PT1 B2 . . 130.17(10) y
C9 PT1 B1 . . 38.28(13) y
C14 PT1 B1 . . 151.99(13) y
P1 PT1 B1 . . 129.58(10) y
P2 PT1 B1 . . 47.77(10) y
B2 PT1 B1 . . 154.10(13) y
C1 P1 C5 . . 113.15(15) y
C1 P1 B2 . . 113.26(16) y
C5 P1 B2 . . 118.65(16) y
C1 P1 PT1 . . 118.32(11) y
C5 P1 PT1 . . 118.81(12) y
B2 P1 PT1 . . 67.16(11) y
C3 C1 C4 . . 108.8(3) y
C3 C1 C2 . . 107.9(3) y
C4 C1 C2 . . 109.8(3) y
C3 C1 P1 . . 112.4(2) y
C4 C1 P1 . . 111.2(2) y
C2 C1 P1 . . 106.8(2) y
C1 C2 H2A . . 109.5 ?
C1 C2 H2B . . 109.5 ?
H2A C2 H2B . . 109.5 ?
C1 C2 H2C . . 109.5 ?
H2A C2 H2C . . 109.5 ?
H2B C2 H2C . . 109.5 ?
C1 C3 H3A . . 109.5 ?
C1 C3 H3B . . 109.5 ?
H3A C3 H3B . . 109.5 ?
C1 C3 H3C . . 109.5 ?
H3A C3 H3C . . 109.5 ?
H3B C3 H3C . . 109.5 ?
C1 C4 H4A . . 109.5 ?
C1 C4 H4B . . 109.5 ?
H4A C4 H4B . . 109.5 ?
C1 C4 H4C . . 109.5 ?
H4A C4 H4C . . 109.5 ?
H4B C4 H4C . . 109.5 ?
C8 C5 C7 . . 108.1(3) y
C8 C5 C6 . . 108.1(3) y
C7 C5 C6 . . 110.1(3) y
C8 C5 P1 . . 107.8(2) y
C7 C5 P1 . . 111.5(2) y
C6 C5 P1 . . 111.2(2) y
C5 C6 H6A . . 109.5 ?
C5 C6 H6B . . 109.5 ?
H6A C6 H6B . . 109.5 ?
C5 C6 H6C . . 109.5 ?
H6A C6 H6C . . 109.5 ?
H6B C6 H6C . . 109.5 ?
C5 C7 H7A . . 109.5 ?
C5 C7 H7B . . 109.5 ?
H7A C7 H7B . . 109.5 ?
C5 C7 H7C . . 109.5 ?
H7A C7 H7C . . 109.5 ?
H7B C7 H7C . . 109.5 ?
C5 C8 H8A . . 109.5 ?
C5 C8 H8B . . 109.5 ?
H8A C8 H8B . . 109.5 ?
C5 C8 H8C . . 109.5 ?
H8A C8 H8C . . 109.5 ?
H8B C8 H8C . . 109.5 ?
C9 B1 C13 . . 116.0(3) y
C9 B1 P2 . . 113.4(3) y
C13 B1 P2 . . 127.4(3) y
C9 B1 PT1 . . 66.93(18) y
C13 B1 PT1 . . 121.7(2) y
P2 B1 PT1 . . 64.75(11) y
C10 C9 B1 . . 117.6(3) y
C10 C9 PT1 . . 122.9(2) y
B1 C9 PT1 . . 74.79(19) y
C10 C9 H9 . . 121.2 ?
B1 C9 H9 . . 121.2 ?
PT1 C9 H9 . . 74.3 ?
C11 C10 C9 . . 122.5(4) y
C11 C10 H10 . . 118.8 ?
C9 C10 H10 . . 118.8 ?
C10 C11 C12 . . 121.7(4) y
C10 C11 H11 . . 119.1 ?
C12 C11 H11 . . 119.1 ?
C13 C12 C11 . . 122.4(4) y
C13 C12 H12 . . 118.8 ?
C11 C12 H12 . . 118.8 ?
C12 C13 B1 . . 119.6(4) y
C12 C13 H13 . . 120.2 ?
B1 C13 H13 . . 120.2 ?
C18 B2 C14 . . 116.3(3) y
C18 B2 P1 . . 126.9(3) y
C14 B2 P1 . . 113.8(3) y
C18 B2 PT1 . . 121.7(2) y
C14 B2 PT1 . . 67.45(18) y
P1 B2 PT1 . . 64.82(11) y
C15 C14 B2 . . 117.2(3) y
C15 C14 PT1 . . 121.9(2) y
B2 C14 PT1 . . 74.14(19) y
C15 C14 H14 . . 121.4 ?
B2 C14 H14 . . 121.4 ?
PT1 C14 H14 . . 75.8 ?
C16 C15 C14 . . 122.6(3) y
C16 C15 H15 . . 118.7 ?
C14 C15 H15 . . 118.7 ?
C15 C16 C17 . . 121.9(3) y
C15 C16 H16 . . 119.0 ?
C17 C16 H16 . . 119.0 ?
C18 C17 C16 . . 122.4(3) y
C18 C17 H17 . . 118.8 ?
C16 C17 H17 . . 118.8 ?
C17 C18 B2 . . 119.5(3) y
C17 C18 H18 . . 120.2 ?
B2 C18 H18 . . 120.2 ?
C23 P2 C19 . . 112.36(16) y
C23 P2 B1 . . 113.89(17) y
C19 P2 B1 . . 118.56(17) y
C23 P2 PT1 . . 118.64(11) y
C19 P2 PT1 . . 118.97(12) y
B1 P2 PT1 . . 67.48(12) y
C21 C19 C20 . . 108.0(3) y
C21 C19 C22 . . 110.6(3) y
C20 C19 C22 . . 107.2(3) y
C21 C19 P2 . . 111.4(3) y
C20 C19 P2 . . 108.1(2) y
C22 C19 P2 . . 111.2(3) y
C19 C20 H20A . . 109.5 ?
C19 C20 H20B . . 109.5 ?
H20A C20 H20B . . 109.5 ?
C19 C20 H20C . . 109.5 ?
H20A C20 H20C . . 109.5 ?
H20B C20 H20C . . 109.5 ?
C19 C21 H21A . . 109.5 ?
C19 C21 H21B . . 109.5 ?
H21A C21 H21B . . 109.5 ?
C19 C21 H21C . . 109.5 ?
H21A C21 H21C . . 109.5 ?
H21B C21 H21C . . 109.5 ?
C19 C22 H22A . . 109.5 ?
C19 C22 H22B . . 109.5 ?
H22A C22 H22B . . 109.5 ?
C19 C22 H22C . . 109.5 ?
H22A C22 H22C . . 109.5 ?
H22B C22 H22C . . 109.5 ?
C25 C23 C24 . . 109.9(3) y
C25 C23 C26 . . 108.1(3) y
C24 C23 C26 . . 108.2(3) y
C25 C23 P2 . . 113.8(2) y
C24 C23 P2 . . 110.8(2) y
C26 C23 P2 . . 105.9(2) y
C23 C24 H24A . . 109.5 ?
C23 C24 H24B . . 109.5 ?
H24A C24 H24B . . 109.5 ?
C23 C24 H24C . . 109.5 ?
H24A C24 H24C . . 109.5 ?
H24B C24 H24C . . 109.5 ?
C23 C25 H25A . . 109.5 ?
C23 C25 H25B . . 109.5 ?
H25A C25 H25B . . 109.5 ?
C23 C25 H25C . . 109.5 ?
H25A C25 H25C . . 109.5 ?
H25B C25 H25C . . 109.5 ?
C23 C26 H26A . . 109.5 ?
C23 C26 H26B . . 109.5 ?
H26A C26 H26B . . 109.5 ?
C23 C26 H26C . . 109.5 ?
H26A C26 H26C . . 109.5 ?
H26B C26 H26C . . 109.5 ?
C31 PT2 C31 2_565 . 180.00(15) y
C31 PT2 P3 2_565 2_565 77.14(9) y
C31 PT2 P3 . 2_565 102.86(9) y
C31 PT2 P3 2_565 . 102.86(9) y
C31 PT2 P3 . . 77.14(9) y
P3 PT2 P3 2_565 . 180.0 y
C31 PT2 B3 2_565 . 142.14(13) y
C31 PT2 B3 . . 37.86(13) y
P3 PT2 B3 2_565 . 132.02(9) y
P3 PT2 B3 . . 47.98(9) y
C31 PT2 B3 2_565 2_565 37.86(13) y
C31 PT2 B3 . 2_565 142.14(13) y
P3 PT2 B3 2_565 2_565 47.98(10) y
P3 PT2 B3 . 2_565 132.02(9) y
B3 PT2 B3 . 2_565 180.0 y
C31 B3 C27 . . 117.0(3) y
C31 B3 P3 . . 112.9(3) y
C27 B3 P3 . . 127.0(3) y
C31 B3 PT2 . . 67.64(19) y
C27 B3 PT2 . . 121.7(2) y
P3 B3 PT2 . . 63.78(12) y
C28 C27 B3 . . 118.5(4) y
C28 C27 H27 . . 120.7 ?
B3 C27 H27 . . 120.7 ?
C27 C28 C29 . . 122.8(4) y
C27 C28 H28 . . 118.6 ?
C29 C28 H28 . . 118.6 ?
C30 C29 C28 . . 122.0(3) y
C30 C29 H29 . . 119.0 ?
C28 C29 H29 . . 119.0 ?
C29 C30 C31 . . 122.6(4) y
C29 C30 H30 . . 118.7 ?
C31 C30 H30 . . 118.7 ?
C30 C31 B3 . . 116.9(3) y
C30 C31 PT2 . . 124.3(2) y
B3 C31 PT2 . . 74.5(2) y
C30 C31 H31 . . 121.6 ?
B3 C31 H31 . . 121.6 ?
PT2 C31 H31 . . 73.5 ?
C32 P3 C36 . . 113.45(16) y
C32 P3 B3 . . 112.66(17) y
C36 P3 B3 . . 119.00(17) y
C32 P3 PT2 . . 119.97(12) y
C36 P3 PT2 . . 116.36(12) y
B3 P3 PT2 . . 68.25(12) y
C34 C32 C35 . . 109.2(3) y
C34 C32 C33 . . 108.7(3) y
C35 C32 C33 . . 109.1(3) y
C34 C32 P3 . . 113.2(3) y
C35 C32 P3 . . 109.9(3) y
C33 C32 P3 . . 106.6(2) y
C32 C33 H33A . . 109.5 ?
C32 C33 H33B . . 109.5 ?
H33A C33 H33B . . 109.5 ?
C32 C33 H33C . . 109.5 ?
H33A C33 H33C . . 109.5 ?
H33B C33 H33C . . 109.5 ?
C32 C34 H34A . . 109.5 ?
C32 C34 H34B . . 109.5 ?
H34A C34 H34B . . 109.5 ?
C32 C34 H34C . . 109.5 ?
H34A C34 H34C . . 109.5 ?
H34B C34 H34C . . 109.5 ?
C32 C35 H35A . . 109.5 ?
C32 C35 H35B . . 109.5 ?
H35A C35 H35B . . 109.5 ?
C32 C35 H35C . . 109.5 ?
H35A C35 H35C . . 109.5 ?
H35B C35 H35C . . 109.5 ?
C38 C36 C39 . . 108.3(3) y
C38 C36 C37 . . 110.6(3) y
C39 C36 C37 . . 108.1(3) y
C38 C36 P3 . . 110.8(3) y
C39 C36 P3 . . 108.4(2) y
C37 C36 P3 . . 110.6(3) y
C36 C37 H37A . . 109.5 ?
C36 C37 H37B . . 109.5 ?
H37A C37 H37B . . 109.5 ?
C36 C37 H37C . . 109.5 ?
H37A C37 H37C . . 109.5 ?
H37B C37 H37C . . 109.5 ?
C36 C38 H38A . . 109.5 ?
C36 C38 H38B . . 109.5 ?
H38A C38 H38B . . 109.5 ?
C36 C38 H38C . . 109.5 ?
H38A C38 H38C . . 109.5 ?
H38B C38 H38C . . 109.5 ?
C36 C39 H39A . . 109.5 ?
C36 C39 H39B . . 109.5 ?
H39A C39 H39B . . 109.5 ?
C36 C39 H39C . . 109.5 ?
H39A C39 H39C . . 109.5 ?
H39B C39 H39C . . 109.5 ?

loop_
_geom_bond_atom_site_label_1
_geom_bond_atom_site_label_2
_geom_bond_site_symmetry_2
_geom_bond_distance
_geom_bond_publ_flag
Pt1 C9 . 2.268(3) y
Pt1 C14 . 2.276(3) y
Pt1 P1 . 2.3272(8) y
Pt1 P2 . 2.3292(8) y
Pt1 B2 . 2.370(4) y
Pt1 B1 . 2.379(4) y
P1 C1 . 1.869(3) y
P1 C5 . 1.881(3) y
P1 B2 . 1.912(4) y
C1 C3 . 1.533(5) y
C1 C4 . 1.539(5) y
C1 C2 . 1.541(5) y
C2 H2a . 0.9800 ?
C2 H2b . 0.9800 ?
C2 H2c . 0.9800 ?
C3 H3a . 0.9800 ?
C3 H3b . 0.9800 ?
C3 H3c . 0.9800 ?
C4 H4a . 0.9800 ?
C4 H4b . 0.9800 ?
C4 H4c . 0.9800 ?
C5 C8 . 1.523(5) y
C5 C7 . 1.533(5) y
C5 C6 . 1.534(5) y
C6 H6a . 0.9800 ?
C6 H6b . 0.9800 ?
C6 H6c . 0.9800 ?
C7 H7a . 0.9800 ?
C7 H7b . 0.9800 ?
C7 H7c . 0.9800 ?
C8 H8a . 0.9800 ?
C8 H8b . 0.9800 ?
C8 H8c . 0.9800 ?
B1 C9 . 1.527(5) y
B1 C13 . 1.529(5) y
B1 P2 . 1.907(4) y
C9 C10 . 1.443(5) y
C9 H9 . 0.9500 ?
C10 C11 . 1.359(6) y
C10 H10 . 0.9500 ?
C11 C12 . 1.423(6) y
C11 H11 . 0.9500 ?
C12 C13 . 1.367(6) y
C12 H12 . 0.9500 ?
C13 H13 . 0.9500 ?
B2 C18 . 1.522(5) y
B2 C14 . 1.531(5) y
C14 C15 . 1.438(5) y
C14 H14 . 0.9500 ?
C15 C16 . 1.357(5) y
C15 H15 . 0.9500 ?
C16 C17 . 1.416(5) y
C16 H16 . 0.9500 ?
C17 C18 . 1.366(5) y
C17 H17 . 0.9500 ?
C18 H18 . 0.9500 ?
P2 C23 . 1.873(4) y
P2 C19 . 1.877(4) y
C19 C21 . 1.527(5) y
C19 C20 . 1.535(5) y
C19 C22 . 1.541(5) y
C20 H20a . 0.9800 ?
C20 H20b . 0.9800 ?
C20 H20c . 0.9800 ?
C21 H21a . 0.9800 ?
C21 H21b . 0.9800 ?
C21 H21c . 0.9800 ?
C22 H22a . 0.9800 ?
C22 H22b . 0.9800 ?
C22 H22c . 0.9800 ?
C23 C25 . 1.532(5) y
C23 C24 . 1.536(5) y
C23 C26 . 1.553(5) y
C24 H24a . 0.9800 ?
C24 H24b . 0.9800 ?
C24 H24c . 0.9800 ?
C25 H25a . 0.9800 ?
C25 H25b . 0.9800 ?
C25 H25c . 0.9800 ?
C26 H26a . 0.9800 ?
C26 H26b . 0.9800 ?
C26 H26c . 0.9800 ?
Pt2 C31 2_565 2.293(3) y
Pt2 C31 . 2.293(3) y
Pt2 P3 2_565 2.3078(8) y
Pt2 P3 . 2.3078(8) y
Pt2 B3 . 2.389(4) y
Pt2 B3 2_565 2.389(4) y
B3 C31 . 1.522(5) y
B3 C27 . 1.533(5) y
B3 P3 . 1.911(4) y
C27 C28 . 1.367(5) y
C27 H27 . 0.9500 ?
C28 C29 . 1.411(6) y
C28 H28 . 0.9500 ?
C29 C30 . 1.359(6) y
C29 H29 . 0.9500 ?
C30 C31 . 1.439(5) y
C30 H30 . 0.9500 ?
C31 H31 . 0.9500 ?
P3 C32 . 1.878(4) y
P3 C36 . 1.879(4) y
C32 C34 . 1.521(5) y
C32 C35 . 1.536(5) y
C32 C33 . 1.541(5) y
C33 H33a . 0.9800 ?
C33 H33b . 0.9800 ?
C33 H33c . 0.9800 ?
C34 H34a . 0.9800 ?
C34 H34b . 0.9800 ?
C34 H34c . 0.9800 ?
C35 H35a . 0.9800 ?
C35 H35b . 0.9800 ?
C35 H35c . 0.9800 ?
C36 C38 . 1.529(5) y
C36 C39 . 1.530(5) y
C36 C37 . 1.531(5) y
C37 H37a . 0.9800 ?
C37 H37b . 0.9800 ?
C37 H37c . 0.9800 ?
C38 H38a . 0.9800 ?
C38 H38b . 0.9800 ?
C38 H38c . 0.9800 ?
C39 H39a . 0.9800 ?
C39 H39b . 0.9800 ?
C39 H39c . 0.9800 ?
